data_4069008
loop_
_publ_author_name
'Preetz, Angelika'
'Baumann, Wolfgang'
'Fischer, Christian'
'Drexler, Hans-Joachim'
'Schmidt, Thomas'
'Thede, Richard'
'Heller, Detlef'

_publ_section_title
;
 Asymmetric Hydrogenation. Dimerization of Solvate Complexes: Synthesis
 and Characterization of Dimeric [Rh(DIPAMP)]22+, a Valuable Catalyst
 Precursor
;
_journal_issue 13
_journal_name_full Organometallics
_journal_page_first 3673
_journal_paper_doi 10.1021/om801199q
_journal_volume 28
_journal_year 2009
_chemical_formula_sum 'C43 H49 B F4 N O6 P2 Rh'
_chemical_formula_weight 927.49
_chemical_name_systematic
; 
 ? 
;
_space_group_IT_number 19
_symmetry_cell_setting orthorhombic
_symmetry_Int_Tables_number 19
_symmetry_space_group_name_Hall 'P 2ac 2ab'
_symmetry_space_group_name_H-M 'P 21 21 21'
_atom_sites_solution_hydrogens geom
_atom_sites_solution_primary direct
_atom_sites_solution_secondary difmap
_audit_creation_method SHELXL-97
_cell_angle_alpha 90.00
_cell_angle_beta 90.00
_cell_angle_gamma 90.00
_cell_formula_units_Z 4
_cell_length_a 10.391(2)
_cell_length_b 15.356(3)
_cell_length_c 26.626(5)
_cell_measurement_reflns_used 1868
_cell_measurement_temperature 200(2)
_cell_measurement_theta_max 25.24
_cell_measurement_theta_min 1.49
_cell_volume 4248.6(14)
_computing_cell_refinement 'STOE X-AREA'
_computing_data_collection 'STOE X-AREA'
_computing_data_reduction 'STOE X-RED'
_computing_molecular_graphics 'XP (Siemens)'
_computing_publication_material SHELXL-97
_computing_structure_refinement 'SHELXL-97 (Sheldrick, 1997)'
_computing_structure_solution 'SHELXS-97 (Sheldrick, 1990)'
_diffrn_ambient_temperature 200(2)
_diffrn_detector 'image plate (34 cm diameter)'
_diffrn_detector_area_resol_mean 6.67
_diffrn_detector_type STOE
_diffrn_measured_fraction_theta_full 1.000
_diffrn_measured_fraction_theta_max 1.000
_diffrn_measurement_details ' 360 frames, detector distance = 130 mm'
_diffrn_measurement_device '2-circle goniometer'
_diffrn_measurement_device_type 'STOE IPDS 2'
_diffrn_measurement_method 'rotation method'
_diffrn_radiation_collimation '0.5 mm diameter, monocapillary'
_diffrn_radiation_monochromator 'plane graphite'
_diffrn_radiation_polarisn_norm 0
_diffrn_radiation_type 'Mo K\a'
_diffrn_radiation_wavelength 0.71073
_diffrn_reflns_av_R_equivalents 0.1556
_diffrn_reflns_av_sigmaI/netI 0.1067
_diffrn_reflns_limit_h_max 11
_diffrn_reflns_limit_h_min -11
_diffrn_reflns_limit_k_max 17
_diffrn_reflns_limit_k_min -17
_diffrn_reflns_limit_l_max 27
_diffrn_reflns_limit_l_min -29
_diffrn_reflns_number 42749
_diffrn_reflns_theta_full 23.49
_diffrn_reflns_theta_max 23.49
_diffrn_reflns_theta_min 1.53
_diffrn_source 'sealed X-ray tube, 12 x 0.4 mm long-fine focus'
_diffrn_source_current 30
_diffrn_source_power 1.50
_diffrn_source_voltage 50
_exptl_absorpt_coefficient_mu 0.543
_exptl_absorpt_correction_T_max 0.9665
_exptl_absorpt_correction_T_min 0.6386
_exptl_absorpt_correction_type numerical
_exptl_crystal_colour red
_exptl_crystal_density_diffrn 1.450
_exptl_crystal_density_method 'not measured'
_exptl_crystal_description prism
_exptl_crystal_F_000 1912
_exptl_crystal_size_max 0.3
_exptl_crystal_size_mid 0.25
_exptl_crystal_size_min 0.2
_refine_diff_density_max 1.318
_refine_diff_density_min -0.670
_refine_diff_density_rms 0.085
_refine_ls_abs_structure_details 'Flack H D (1983), Acta Cryst. A39, 876-881'
_refine_ls_abs_structure_Flack -0.07(4)
_refine_ls_extinction_method none
_refine_ls_goodness_of_fit_ref 0.874
_refine_ls_hydrogen_treatment mixed
_refine_ls_matrix_type full
_refine_ls_number_parameters 523
_refine_ls_number_reflns 6280
_refine_ls_number_restraints 0
_refine_ls_restrained_S_all 0.874
_refine_ls_R_factor_all 0.0624
_refine_ls_R_factor_gt 0.0449
_refine_ls_shift/su_max 0.001
_refine_ls_shift/su_mean 0.000
_refine_ls_structure_factor_coef Fsqd
_refine_ls_weighting_details 'calc w=1/[\s^2^(Fo^2^)+(0.0318P)^2^+0.0000P] where P=(Fo^2^+2Fc^2^)/3'
_refine_ls_weighting_scheme calc
_refine_ls_wR_factor_gt 0.0889
_refine_ls_wR_factor_ref 0.0929
_reflns_number_gt 4672
_reflns_number_total 6280
_reflns_threshold_expression >2sigma(I)
_cod_data_source_file om801199q_si_002.cif
_cod_data_source_block ks635abs
_cod_original_cell_volume 4248.4(15)
_cod_database_code 4069008

loop_
_symmetry_equiv_pos_as_xyz
'x, y, z'
'-x+1/2, -y, z+1/2'
'-x, y+1/2, -z+1/2'
'x+1/2, -y+1/2, -z'

loop_
_atom_site_label
_atom_site_type_symbol
_atom_site_fract_x
_atom_site_fract_y
_atom_site_fract_z
_atom_site_U_iso_or_equiv
_atom_site_adp_type
_atom_site_occupancy
_atom_site_symmetry_multiplicity
_atom_site_calc_flag
_atom_site_refinement_flags
Rh1 Rh 1.01841(4) -0.02897(3) 0.892023(18) 0.03100(13) Uani 1 1 d .
P1 P 0.82769(17) 0.00273(10) 0.85828(7) 0.0331(4) Uani 1 1 d .
P2 P 1.08234(15) -0.03076(13) 0.80934(6) 0.0319(4) Uani 1 1 d .
O1 O 0.8717(5) -0.1425(3) 1.0104(2) 0.0521(14) Uani 1 1 d .
O2 O 0.7702(4) -0.0218(4) 0.98637(16) 0.0451(11) Uani 1 1 d .
O3 O 1.1967(4) -0.0757(3) 0.91661(16) 0.0397(11) Uani 1 1 d .
O4 O 0.9062(5) 0.1810(3) 0.83713(18) 0.0422(12) Uani 1 1 d .
O5 O 1.0724(4) -0.2061(3) 0.8491(2) 0.0450(12) Uani 1 1 d .
N1 N 1.1042(5) -0.0713(4) 0.9915(2) 0.0372(15) Uani 1 1 d .
H1A H 1.1087 -0.0833 1.0230 0.045 Uiso 1 1 calc R
C1 C 0.9893(6) -0.0298(4) 0.97248(19) 0.0332(13) Uani 1 1 d .
C2 C 0.9958(7) 0.0571(3) 0.9557(2) 0.0351(15) Uani 1 1 d .
H2A H 0.9100 0.0836 0.9556 0.042 Uiso 1 1 calc R
C3 C 1.0948(6) 0.1234(4) 0.9625(3) 0.0338(16) Uani 1 1 d .
C4 C 1.2074(7) 0.1137(5) 0.9898(3) 0.0422(18) Uani 1 1 d .
H4A H 1.2262 0.0600 1.0042 0.051 Uiso 1 1 calc R
C5 C 1.2915(8) 0.1815(5) 0.9960(3) 0.048(2) Uani 1 1 d .
H5A H 1.3659 0.1729 1.0148 0.058 Uiso 1 1 calc R
C6 C 1.2691(7) 0.2604(5) 0.9756(3) 0.050(2) Uani 1 1 d .
H6A H 1.3281 0.3055 0.9795 0.060 Uiso 1 1 calc R
C7 C 1.1550(9) 0.2732(5) 0.9484(3) 0.055(2) Uani 1 1 d .
H7A H 1.1357 0.3273 0.9346 0.066 Uiso 1 1 calc R
C8 C 1.0731(7) 0.2047(4) 0.9425(3) 0.0467(19) Uani 1 1 d .
H8A H 0.9985 0.2133 0.9239 0.056 Uiso 1 1 calc R
C9 C 1.2021(6) -0.0913(4) 0.9624(3) 0.0386(17) Uani 1 1 d .
C10 C 1.3177(7) -0.1345(5) 0.9857(3) 0.052(2) Uani 1 1 d .
H10A H 1.3812 -0.1453 0.9602 0.077 Uiso 1 1 calc R
H10B H 1.2923 -0.1887 1.0007 0.077 Uiso 1 1 calc R
H10C H 1.3534 -0.0972 1.0110 0.077 Uiso 1 1 calc R
C11 C 0.8749(7) -0.0730(5) 0.9923(3) 0.0372(18) Uani 1 1 d .
C12 C 0.6518(7) -0.0573(5) 1.0058(3) 0.060(2) Uani 1 1 d .
H12A H 0.5829 -0.0170 0.9998 0.090 Uiso 1 1 calc R
H12B H 0.6603 -0.0672 1.0412 0.090 Uiso 1 1 calc R
H12C H 0.6333 -0.1114 0.9892 0.090 Uiso 1 1 calc R
C13 C 0.8364(6) 0.0103(4) 0.7889(2) 0.0353(17) Uani 1 1 d .
H13A H 0.7548 -0.0071 0.7743 0.042 Uiso 1 1 calc R
H13B H 0.8539 0.0699 0.7790 0.042 Uiso 1 1 calc R
C14 C 0.9419(5) -0.0485(4) 0.7701(2) 0.0320(16) Uani 1 1 d .
H14A H 0.9619 -0.0350 0.7354 0.038 Uiso 1 1 calc R
H14B H 0.9149 -0.1089 0.7720 0.038 Uiso 1 1 calc R
C15 C 0.7423(6) 0.1002(4) 0.8757(2) 0.0345(17) Uani 1 1 d .
C16 C 0.7914(6) 0.1822(4) 0.8636(2) 0.0332(16) Uani 1 1 d .
C17 C 0.7307(7) 0.2566(5) 0.8765(3) 0.0471(19) Uani 1 1 d .
H17A H 0.7653 0.3102 0.8675 0.057 Uiso 1 1 calc R
C18 C 0.6154(8) 0.2526(5) 0.9036(3) 0.053(2) Uani 1 1 d .
H18A H 0.5729 0.3035 0.9128 0.063 Uiso 1 1 calc R
C19 C 0.5661(7) 0.1735(5) 0.9164(3) 0.050(2) Uani 1 1 d .
H19A H 0.4888 0.1706 0.9339 0.061 Uiso 1 1 calc R
C20 C 0.6287(6) 0.0980(4) 0.9037(3) 0.0403(18) Uani 1 1 d .
H20A H 0.5951 0.0447 0.9139 0.048 Uiso 1 1 calc R
C21 C 0.9606(7) 0.2593(4) 0.8218(3) 0.0496(19) Uani 1 1 d .
H21A H 1.0396 0.2480 0.8043 0.074 Uiso 1 1 calc R
H21B H 0.9777 0.2950 0.8507 0.074 Uiso 1 1 calc R
H21C H 0.9020 0.2891 0.7999 0.074 Uiso 1 1 calc R
C22 C 0.7148(6) -0.0868(4) 0.8669(3) 0.0355(16) Uani 1 1 d .
C23 C 0.7560(6) -0.1621(4) 0.8896(3) 0.0379(16) Uani 1 1 d .
H23A H 0.8413 -0.1661 0.9000 0.045 Uiso 1 1 calc R
C24 C 0.6758(7) -0.2314(4) 0.8976(3) 0.0479(19) Uani 1 1 d .
H24A H 0.7060 -0.2824 0.9124 0.058 Uiso 1 1 calc R
C25 C 0.5474(7) -0.2235(5) 0.8830(3) 0.056(2) Uani 1 1 d .
H25A H 0.4902 -0.2689 0.8892 0.067 Uiso 1 1 calc R
C26 C 0.5053(7) -0.1503(4) 0.8599(3) 0.0497(18) Uani 1 1 d .
H26A H 0.4197 -0.1460 0.8500 0.060 Uiso 1 1 calc R
C27 C 0.5871(6) -0.0831(5) 0.8511(3) 0.0435(18) Uani 1 1 d .
H27A H 0.5575 -0.0340 0.8342 0.052 Uiso 1 1 calc R
C28 C 1.1874(7) -0.1190(4) 0.7927(3) 0.0366(17) Uani 1 1 d .
C29 C 1.1693(7) -0.2009(4) 0.8142(3) 0.0377(17) Uani 1 1 d .
C30 C 1.2411(7) -0.2715(4) 0.8003(3) 0.0471(19) Uani 1 1 d .
H30A H 1.2279 -0.3255 0.8152 0.057 Uiso 1 1 calc R
C31 C 1.3346(8) -0.2607(6) 0.7632(3) 0.054(2) Uani 1 1 d .
H31A H 1.3826 -0.3084 0.7526 0.065 Uiso 1 1 calc R
C32 C 1.3564(8) -0.1804(5) 0.7422(3) 0.0483(19) Uani 1 1 d .
H32A H 1.4221 -0.1735 0.7189 0.058 Uiso 1 1 calc R
C33 C 1.2829(7) -0.1109(5) 0.7553(3) 0.0407(18) Uani 1 1 d .
H33A H 1.2956 -0.0576 0.7395 0.049 Uiso 1 1 calc R
C34 C 1.0801(8) -0.2741(4) 0.8849(4) 0.070(3) Uani 1 1 d .
H34A H 1.0076 -0.2709 0.9072 0.104 Uiso 1 1 calc R
H34B H 1.1582 -0.2683 0.9039 0.104 Uiso 1 1 calc R
H34C H 1.0797 -0.3293 0.8679 0.104 Uiso 1 1 calc R
C35 C 1.1629(6) 0.0668(4) 0.7875(3) 0.0364(17) Uani 1 1 d .
C36 C 1.2518(7) 0.1049(5) 0.8189(3) 0.049(2) Uani 1 1 d .
H36A H 1.2668 0.0816 0.8506 0.059 Uiso 1 1 calc R
C37 C 1.3185(9) 0.1774(5) 0.8034(4) 0.069(3) Uani 1 1 d .
H37A H 1.3821 0.2008 0.8239 0.082 Uiso 1 1 calc R
C38 C 1.2924(9) 0.2157(6) 0.7580(4) 0.063(3) Uani 1 1 d .
H38A H 1.3350 0.2663 0.7483 0.075 Uiso 1 1 calc R
C39 C 1.2042(8) 0.1789(5) 0.7277(3) 0.058(2) Uani 1 1 d .
H39A H 1.1872 0.2042 0.6966 0.070 Uiso 1 1 calc R
C40 C 1.1389(7) 0.1053(4) 0.7413(3) 0.0465(19) Uani 1 1 d .
H40A H 1.0785 0.0811 0.7196 0.056 Uiso 1 1 calc R
B1 B 0.9243(10) 0.4959(5) 0.8823(3) 0.049(2) Uani 1 1 d .
F1 F 0.9412(5) 0.4436(4) 0.9228(2) 0.102(2) Uani 1 1 d .
F2 F 1.0377(5) 0.5110(3) 0.85726(18) 0.0811(15) Uani 1 1 d .
F3 F 0.8744(4) 0.5746(3) 0.8962(2) 0.0841(15) Uani 1 1 d .
F4 F 0.8376(6) 0.4591(3) 0.8495(2) 0.0932(17) Uani 1 1 d .
O50 O 0.5965(5) 0.5446(4) 0.8994(2) 0.0779(17) Uani 1 1 d .
H50A H 0.6102 0.5171 0.9252 0.117 Uiso 1 1 calc R
C50 C 0.3991(9) 0.4685(7) 0.8914(4) 0.103(3) Uani 1 1 d .
H50B H 0.4182 0.4374 0.9218 0.154 Uiso 1 1 calc R
H50C H 0.3508 0.4317 0.8692 0.154 Uiso 1 1 calc R
H50D H 0.3496 0.5195 0.8993 0.154 Uiso 1 1 calc R
C51 C 0.5199(11) 0.4945(6) 0.8669(3) 0.089(3) Uani 1 1 d .
H51A H 0.5677 0.4412 0.8591 0.107 Uiso 1 1 calc R
C52 C 0.4973(9) 0.5421(5) 0.8182(3) 0.073(2) Uani 1 1 d .
H52A H 0.5785 0.5579 0.8037 0.110 Uiso 1 1 calc R
H52B H 0.4477 0.5937 0.8246 0.110 Uiso 1 1 calc R
H52C H 0.4512 0.5050 0.7954 0.110 Uiso 1 1 calc R

loop_
_atom_site_aniso_label
_atom_site_aniso_U_11
_atom_site_aniso_U_22
_atom_site_aniso_U_33
_atom_site_aniso_U_23
_atom_site_aniso_U_13
_atom_site_aniso_U_12
Rh1 0.0304(2) 0.0381(2) 0.0245(2) 0.0001(3) 0.0005(2) 0.0003(2)
P1 0.0355(9) 0.0357(10) 0.0280(9) 0.0002(7) 0.0008(7) 0.0010(7)
P2 0.0335(8) 0.0352(9) 0.0271(9) -0.0003(9) 0.0004(7) 0.0014(9)
O1 0.049(3) 0.047(3) 0.060(4) 0.014(3) 0.000(3) -0.006(3)
O2 0.032(2) 0.063(3) 0.040(3) 0.006(3) 0.003(2) -0.003(3)
O3 0.045(3) 0.054(3) 0.020(3) -0.001(2) 0.006(2) 0.001(2)
O4 0.045(3) 0.039(3) 0.042(3) 0.003(2) 0.006(2) 0.002(2)
O5 0.041(3) 0.043(3) 0.051(3) 0.005(2) 0.007(2) 0.000(2)
N1 0.032(3) 0.052(4) 0.027(4) 0.007(3) -0.006(3) 0.003(3)
C1 0.035(3) 0.034(3) 0.031(3) -0.004(3) 0.006(3) 0.003(4)
C2 0.036(4) 0.035(3) 0.034(3) -0.002(2) -0.002(3) 0.015(3)
C3 0.042(4) 0.028(4) 0.031(4) -0.007(3) 0.007(3) -0.003(3)
C4 0.042(4) 0.046(4) 0.039(5) -0.005(4) -0.003(4) 0.002(4)
C5 0.044(5) 0.046(5) 0.054(5) -0.007(4) -0.001(4) -0.009(4)
C6 0.048(5) 0.054(5) 0.048(5) -0.010(4) 0.012(4) -0.019(4)
C7 0.078(6) 0.040(4) 0.047(5) 0.002(4) -0.001(5) -0.006(4)
C8 0.050(4) 0.042(4) 0.048(5) -0.005(4) -0.007(4) -0.001(3)
C9 0.024(4) 0.047(4) 0.045(5) -0.009(4) 0.002(4) 0.001(3)
C10 0.038(5) 0.070(5) 0.046(5) 0.003(4) -0.013(4) 0.015(4)
C11 0.046(5) 0.029(4) 0.036(5) -0.003(4) -0.001(3) -0.001(4)
C12 0.045(4) 0.084(6) 0.052(5) 0.012(4) 0.006(4) -0.016(4)
C13 0.030(3) 0.053(5) 0.022(3) 0.003(3) -0.004(3) 0.002(3)
C14 0.027(3) 0.042(4) 0.027(3) 0.000(3) 0.000(3) 0.003(3)
C15 0.033(4) 0.048(4) 0.023(4) 0.003(3) -0.001(3) 0.002(3)
C16 0.032(4) 0.037(4) 0.030(4) -0.003(3) -0.004(3) 0.011(3)
C17 0.057(5) 0.046(4) 0.038(5) 0.005(3) -0.011(4) 0.002(4)
C18 0.063(5) 0.059(5) 0.037(5) -0.012(4) -0.008(4) 0.027(4)
C19 0.057(5) 0.046(5) 0.048(5) -0.001(4) 0.010(4) 0.013(4)
C20 0.036(4) 0.045(4) 0.040(5) 0.004(3) 0.003(3) 0.006(3)
C21 0.057(5) 0.041(4) 0.051(5) 0.008(3) -0.002(4) -0.003(4)
C22 0.030(4) 0.045(4) 0.031(4) -0.007(3) 0.004(3) -0.001(3)
C23 0.039(4) 0.040(4) 0.034(4) -0.007(4) 0.001(4) -0.002(3)
C24 0.059(5) 0.039(4) 0.046(5) 0.001(4) -0.007(5) -0.004(4)
C25 0.053(5) 0.053(5) 0.061(6) -0.013(4) 0.011(4) -0.015(4)
C26 0.039(5) 0.054(4) 0.056(5) -0.007(3) -0.011(4) -0.006(4)
C27 0.033(4) 0.053(4) 0.045(4) 0.004(4) -0.010(3) -0.004(4)
C28 0.034(4) 0.044(4) 0.031(4) -0.003(3) -0.004(3) -0.008(3)
C29 0.039(4) 0.037(4) 0.037(4) 0.001(3) -0.003(4) 0.001(3)
C30 0.062(5) 0.031(4) 0.048(5) 0.003(4) -0.018(4) 0.009(4)
C31 0.055(5) 0.060(6) 0.047(5) -0.016(4) -0.013(5) 0.020(5)
C32 0.050(5) 0.059(5) 0.036(5) -0.005(4) 0.000(4) 0.008(4)
C33 0.050(5) 0.044(4) 0.029(4) 0.007(3) -0.010(4) 0.006(4)
C34 0.074(5) 0.046(4) 0.089(8) 0.034(5) 0.026(5) 0.000(4)
C35 0.028(4) 0.045(4) 0.037(4) 0.001(3) 0.003(3) 0.007(3)
C36 0.060(5) 0.058(5) 0.029(4) 0.005(4) -0.009(4) -0.012(4)
C37 0.063(6) 0.068(6) 0.074(7) 0.006(5) -0.011(5) -0.029(5)
C38 0.065(6) 0.051(5) 0.072(7) 0.004(5) 0.018(5) -0.018(5)
C39 0.066(6) 0.055(5) 0.053(5) 0.012(4) 0.011(5) -0.010(5)
C40 0.065(5) 0.047(4) 0.027(4) -0.001(3) 0.003(4) 0.001(4)
B1 0.074(6) 0.021(4) 0.051(6) 0.002(4) -0.009(5) -0.006(4)
F1 0.110(4) 0.123(5) 0.073(3) 0.044(3) -0.035(3) -0.029(3)
F2 0.079(3) 0.099(4) 0.065(3) -0.002(3) 0.012(3) 0.010(3)
F3 0.083(3) 0.071(3) 0.098(4) -0.026(3) 0.027(4) -0.009(3)
F4 0.126(4) 0.066(3) 0.087(4) 0.006(3) -0.052(4) -0.024(3)
O50 0.091(4) 0.096(5) 0.047(4) -0.007(4) -0.012(3) 0.005(4)
C50 0.096(6) 0.143(8) 0.069(6) 0.006(9) 0.029(7) -0.004(8)
C51 0.106(7) 0.104(8) 0.057(5) 0.012(5) -0.010(6) -0.022(7)
C52 0.087(6) 0.087(6) 0.045(4) -0.007(4) -0.005(5) 0.010(6)

loop_
_atom_type_symbol
_atom_type_description
_atom_type_scat_dispersion_real
_atom_type_scat_dispersion_imag
_atom_type_scat_source
C C 0.0033 0.0016 'International Tables Vol C Tables 4.2.6.8 and 6.1.1.4'
H H 0.0000 0.0000 'International Tables Vol C Tables 4.2.6.8 and 6.1.1.4'
B B 0.0013 0.0007 'International Tables Vol C Tables 4.2.6.8 and 6.1.1.4'
N N 0.0061 0.0033 'International Tables Vol C Tables 4.2.6.8 and 6.1.1.4'
O O 0.0106 0.0060 'International Tables Vol C Tables 4.2.6.8 and 6.1.1.4'
F F 0.0171 0.0103 'International Tables Vol C Tables 4.2.6.8 and 6.1.1.4'
P P 0.1023 0.0942 'International Tables Vol C Tables 4.2.6.8 and 6.1.1.4'
Rh Rh -1.1178 0.9187 'International Tables Vol C Tables 4.2.6.8 and 6.1.1.4'

loop_
_geom_angle_atom_site_label_1
_geom_angle_atom_site_label_2
_geom_angle_atom_site_label_3
_geom_angle
O3 Rh1 C1 79.2(2)
O3 Rh1 C2 93.5(2)
C1 Rh1 C2 38.0(2)
O3 Rh1 P1 171.18(13)
C1 Rh1 P1 106.02(17)
C2 Rh1 P1 94.93(18)
O3 Rh1 P2 92.27(13)
C1 Rh1 P2 171.19(18)
C2 Rh1 P2 142.12(16)
P1 Rh1 P2 82.73(6)
C15 P1 C22 106.1(3)
C15 P1 C13 103.3(3)
C22 P1 C13 101.8(3)
C15 P1 Rh1 121.0(2)
C22 P1 Rh1 110.9(2)
C13 P1 Rh1 111.8(2)
C28 P2 C35 105.3(3)
C28 P2 C14 103.5(3)
C35 P2 C14 108.1(3)
C28 P2 Rh1 114.9(2)
C35 P2 Rh1 115.5(2)
C14 P2 Rh1 108.7(2)
C11 O2 C12 115.1(6)
C9 O3 Rh1 114.3(4)
C16 O4 C21 119.2(5)
C29 O5 C34 117.2(5)
C9 N1 C1 122.3(6)
C9 N1 H1A 118.8
C1 N1 H1A 118.8
C2 C1 C11 125.8(6)
C2 C1 N1 119.3(6)
C11 C1 N1 110.2(5)
C2 C1 Rh1 70.9(3)
C11 C1 Rh1 118.4(4)
N1 C1 Rh1 103.6(4)
C1 C2 C3 130.9(6)
C1 C2 Rh1 71.1(3)
C3 C2 Rh1 116.6(4)
C1 C2 H2A 110.6
C3 C2 H2A 110.6
Rh1 C2 H2A 110.6
C4 C3 C8 116.0(6)
C4 C3 C2 125.9(6)
C8 C3 C2 118.0(6)
C5 C4 C3 121.4(7)
C5 C4 H4A 119.3
C3 C4 H4A 119.3
C6 C5 C4 121.6(8)
C6 C5 H5A 119.2
C4 C5 H5A 119.2
C5 C6 C7 118.6(7)
C5 C6 H6A 120.7
C7 C6 H6A 120.7
C8 C7 C6 118.6(7)
C8 C7 H7A 120.7
C6 C7 H7A 120.7
C7 C8 C3 123.6(7)
C7 C8 H8A 118.2
C3 C8 H8A 118.2
O3 C9 N1 119.9(6)
O3 C9 C10 121.6(6)
N1 C9 C10 118.5(7)
C9 C10 H10A 109.5
C9 C10 H10B 109.5
H10A C10 H10B 109.5
C9 C10 H10C 109.5
H10A C10 H10C 109.5
H10B C10 H10C 109.5
O1 C11 O2 123.7(7)
O1 C11 C1 125.9(7)
O2 C11 C1 110.4(6)
O2 C12 H12A 109.5
O2 C12 H12B 109.5
H12A C12 H12B 109.5
O2 C12 H12C 109.5
H12A C12 H12C 109.5
H12B C12 H12C 109.5
C14 C13 P1 109.2(4)
C14 C13 H13A 109.8
P1 C13 H13A 109.8
C14 C13 H13B 109.8
P1 C13 H13B 109.8
H13A C13 H13B 108.3
C13 C14 P2 107.7(4)
C13 C14 H14A 110.2
P2 C14 H14A 110.2
C13 C14 H14B 110.2
P2 C14 H14B 110.2
H14A C14 H14B 108.5
C16 C15 C20 117.0(6)
C16 C15 P1 120.6(5)
C20 C15 P1 122.3(5)
C17 C16 O4 123.0(6)
C17 C16 C15 122.2(7)
O4 C16 C15 114.9(6)
C16 C17 C18 119.7(7)
C16 C17 H17A 120.1
C18 C17 H17A 120.1
C19 C18 C17 119.3(7)
C19 C18 H18A 120.4
C17 C18 H18A 120.4
C18 C19 C20 121.0(7)
C18 C19 H19A 119.5
C20 C19 H19A 119.5
C19 C20 C15 120.8(7)
C19 C20 H20A 119.6
C15 C20 H20A 119.6
O4 C21 H21A 109.5
O4 C21 H21B 109.5
H21A C21 H21B 109.5
O4 C21 H21C 109.5
H21A C21 H21C 109.5
H21B C21 H21C 109.5
C23 C22 C27 117.7(6)
C23 C22 P1 119.4(5)
C27 C22 P1 123.0(5)
C24 C23 C22 122.2(7)
C24 C23 H23A 118.9
C22 C23 H23A 118.9
C23 C24 C25 118.1(7)
C23 C24 H24A 120.9
C25 C24 H24A 120.9
C26 C25 C24 120.5(7)
C26 C25 H25A 119.7
C24 C25 H25A 119.7
C25 C26 C27 120.6(7)
C25 C26 H26A 119.7
C27 C26 H26A 119.7
C26 C27 C22 120.8(7)
C26 C27 H27A 119.6
C22 C27 H27A 119.6
C29 C28 C33 117.6(6)
C29 C28 P2 119.9(5)
C33 C28 P2 122.3(5)
C30 C29 O5 122.5(6)
C30 C29 C28 122.0(7)
O5 C29 C28 115.4(6)
C29 C30 C31 118.6(7)
C29 C30 H30A 120.7
C31 C30 H30A 120.7
C32 C31 C30 120.6(7)
C32 C31 H31A 119.7
C30 C31 H31A 119.7
C33 C32 C31 120.7(8)
C33 C32 H32A 119.7
C31 C32 H32A 119.7
C32 C33 C28 120.5(7)
C32 C33 H33A 119.8
C28 C33 H33A 119.8
O5 C34 H34A 109.5
O5 C34 H34B 109.5
H34A C34 H34B 109.5
O5 C34 H34C 109.5
H34A C34 H34C 109.5
H34B C34 H34C 109.5
C36 C35 C40 118.6(7)
C36 C35 P2 117.8(6)
C40 C35 P2 123.6(6)
C37 C36 C35 119.9(7)
C37 C36 H36A 120.0
C35 C36 H36A 120.0
C38 C37 C36 120.9(8)
C38 C37 H37A 119.6
C36 C37 H37A 119.6
C39 C38 C37 118.9(8)
C39 C38 H38A 120.6
C37 C38 H38A 120.6
C38 C39 C40 121.8(8)
C38 C39 H39A 119.1
C40 C39 H39A 119.1
C39 C40 C35 119.9(7)
C39 C40 H40A 120.1
C35 C40 H40A 120.1
F1 B1 F3 111.0(8)
F1 B1 F2 112.0(8)
F3 B1 F2 107.9(6)
F1 B1 F4 110.2(6)
F3 B1 F4 106.7(7)
F2 B1 F4 108.9(7)
C51 O50 H50A 109.5
C51 C50 H50B 109.5
C51 C50 H50C 109.5
H50B C50 H50C 109.5
C51 C50 H50D 109.5
H50B C50 H50D 109.5
H50C C50 H50D 109.5
O50 C51 C50 111.0(8)
O50 C51 C52 110.6(7)
C50 C51 C52 112.4(9)
O50 C51 H51A 107.5
C50 C51 H51A 107.5
C52 C51 H51A 107.5
C51 C52 H52A 109.5
C51 C52 H52B 109.5
H52A C52 H52B 109.5
C51 C52 H52C 109.5
H52A C52 H52C 109.5
H52B C52 H52C 109.5

loop_
_geom_bond_atom_site_label_1
_geom_bond_atom_site_label_2
_geom_bond_distance
Rh1 O3 2.092(5)
Rh1 C1 2.164(5)
Rh1 C2 2.162(5)
Rh1 P1 2.2297(18)
Rh1 P2 2.2997(17)
P1 C15 1.801(7)
P1 C22 1.822(7)
P1 C13 1.854(6)
P2 C28 1.796(7)
P2 C35 1.813(7)
P2 C14 1.815(6)
O1 C11 1.170(8)
O2 C11 1.352(8)
O2 C12 1.442(8)
O3 C9 1.244(8)
O4 C16 1.385(8)
O4 C21 1.390(7)
O5 C29 1.373(8)
O5 C34 1.417(8)
N1 C9 1.315(8)
N1 C1 1.445(8)
N1 H1A 0.8600
C1 C2 1.409(8)
C1 C11 1.460(9)
C2 C3 1.459(9)
C2 H2A 0.9800
C3 C4 1.385(10)
C3 C8 1.376(9)
C4 C5 1.370(10)
C4 H4A 0.9300
C5 C6 1.349(10)
C5 H5A 0.9300
C6 C7 1.403(11)
C6 H6A 0.9300
C7 C8 1.362(10)
C7 H7A 0.9300
C8 H8A 0.9300
C9 C10 1.507(10)
C10 H10A 0.9600
C10 H10B 0.9600
C10 H10C 0.9600
C12 H12A 0.9600
C12 H12B 0.9600
C12 H12C 0.9600
C13 C14 1.505(8)
C13 H13A 0.9700
C13 H13B 0.9700
C14 H14A 0.9700
C14 H14B 0.9700
C15 C16 1.397(9)
C15 C20 1.397(9)
C16 C17 1.349(9)
C17 C18 1.399(10)
C17 H17A 0.9300
C18 C19 1.362(10)
C18 H18A 0.9300
C19 C20 1.371(9)
C19 H19A 0.9300
C20 H20A 0.9300
C21 H21A 0.9600
C21 H21B 0.9600
C21 H21C 0.9600
C22 C23 1.373(9)
C22 C27 1.394(9)
C23 C24 1.369(9)
C23 H23A 0.9300
C24 C25 1.395(10)
C24 H24A 0.9300
C25 C26 1.354(9)
C25 H25A 0.9300
C26 C27 1.357(9)
C26 H26A 0.9300
C27 H27A 0.9300
C28 C29 1.394(9)
C28 C33 1.413(10)
C29 C30 1.367(9)
C30 C31 1.395(11)
C30 H30A 0.9300
C31 C32 1.373(11)
C31 H31A 0.9300
C32 C33 1.356(10)
C32 H32A 0.9300
C33 H33A 0.9300
C34 H34A 0.9600
C34 H34B 0.9600
C34 H34C 0.9600
C35 C36 1.377(10)
C35 C40 1.388(10)
C36 C37 1.375(10)
C36 H36A 0.9300
C37 C38 1.371(12)
C37 H37A 0.9300
C38 C39 1.346(12)
C38 H38A 0.9300
C39 C40 1.366(10)
C39 H39A 0.9300
C40 H40A 0.9300
B1 F1 1.356(10)
B1 F3 1.366(9)
B1 F2 1.373(10)
B1 F4 1.375(10)
O50 C51 1.405(10)
O50 H50A 0.8200
C50 C51 1.470(13)
C50 H50B 0.9600
C50 H50C 0.9600
C50 H50D 0.9600
C51 C52 1.507(11)
C51 H51A 0.9800
C52 H52A 0.9600
C52 H52B 0.9600
C52 H52C 0.9600

loop_
_geom_torsion_atom_site_label_1
_geom_torsion_atom_site_label_2
_geom_torsion_atom_site_label_3
_geom_torsion_atom_site_label_4
_geom_torsion
O3 Rh1 P1 C15 -179(27)
C1 Rh1 P1 C15 55.9(3)
C2 Rh1 P1 C15 18.9(3)
P2 Rh1 P1 C15 -123.1(3)
O3 Rh1 P1 C22 55.8(9)
C1 Rh1 P1 C22 -69.3(3)
C2 Rh1 P1 C22 -106.4(3)
P2 Rh1 P1 C22 111.7(2)
O3 Rh1 P1 C13 -57.0(9)
C1 Rh1 P1 C13 177.9(3)
C2 Rh1 P1 C13 140.8(3)
P2 Rh1 P1 C13 -1.2(2)
O3 Rh1 P2 C28 35.6(3)
C1 Rh1 P2 C28 49.1(12)
C2 Rh1 P2 C28 134.3(4)
P1 Rh1 P2 C28 -137.1(3)
O3 Rh1 P2 C35 -87.3(3)
C1 Rh1 P2 C35 -73.9(12)
C2 Rh1 P2 C35 11.3(4)
P1 Rh1 P2 C35 100.0(2)
O3 Rh1 P2 C14 151.0(2)
C1 Rh1 P2 C14 164.5(12)
C2 Rh1 P2 C14 -110.4(4)
P1 Rh1 P2 C14 -21.7(2)
C1 Rh1 O3 C9 7.1(5)
C2 Rh1 O3 C9 42.4(5)
P1 Rh1 O3 C9 -119.8(8)
P2 Rh1 O3 C9 -175.0(5)
C9 N1 C1 C2 -69.0(8)
C9 N1 C1 C11 134.1(7)
C9 N1 C1 Rh1 6.6(7)
O3 Rh1 C1 C2 110.2(4)
P1 Rh1 C1 C2 -77.2(4)
P2 Rh1 C1 C2 96.5(12)
O3 Rh1 C1 C11 -128.7(5)
C2 Rh1 C1 C11 121.1(7)
P1 Rh1 C1 C11 43.9(5)
P2 Rh1 C1 C11 -142.4(10)
O3 Rh1 C1 N1 -6.5(4)
C2 Rh1 C1 N1 -116.7(6)
P1 Rh1 C1 N1 166.2(3)
P2 Rh1 C1 N1 -20.2(15)
C11 C1 C2 C3 139.0(7)
N1 C1 C2 C3 -14.0(9)
Rh1 C1 C2 C3 -109.2(7)
C11 C1 C2 Rh1 -111.8(6)
N1 C1 C2 Rh1 95.2(5)
O3 Rh1 C2 C1 -67.5(4)
P1 Rh1 C2 C1 109.9(4)
P2 Rh1 C2 C1 -165.7(3)
O3 Rh1 C2 C3 59.6(5)
C1 Rh1 C2 C3 127.1(7)
P1 Rh1 C2 C3 -123.1(4)
P2 Rh1 C2 C3 -38.6(6)
C1 C2 C3 C4 -1.9(11)
Rh1 C2 C3 C4 -89.3(7)
C1 C2 C3 C8 -178.5(6)
Rh1 C2 C3 C8 94.2(6)
C8 C3 C4 C5 -0.2(10)
C2 C3 C4 C5 -176.8(7)
C3 C4 C5 C6 -0.6(12)
C4 C5 C6 C7 1.6(12)
C5 C6 C7 C8 -1.8(11)
C6 C7 C8 C3 1.2(12)
C4 C3 C8 C7 -0.2(11)
C2 C3 C8 C7 176.7(7)
Rh1 O3 C9 N1 -5.6(8)
Rh1 O3 C9 C10 173.1(5)
C1 N1 C9 O3 -1.1(10)
C1 N1 C9 C10 -179.9(6)
C12 O2 C11 O1 2.3(10)
C12 O2 C11 C1 -178.6(6)
C2 C1 C11 O1 -172.8(7)
N1 C1 C11 O1 -17.7(9)
Rh1 C1 C11 O1 101.1(8)
C2 C1 C11 O2 8.1(9)
N1 C1 C11 O2 163.2(6)
Rh1 C1 C11 O2 -77.9(7)
C15 P1 C13 C14 160.6(4)
C22 P1 C13 C14 -89.4(5)
Rh1 P1 C13 C14 29.0(5)
P1 C13 C14 P2 -45.9(5)
C28 P2 C14 C13 168.0(4)
C35 P2 C14 C13 -80.7(5)
Rh1 P2 C14 C13 45.4(5)
C22 P1 C15 C16 -166.4(5)
C13 P1 C15 C16 -59.7(6)
Rh1 P1 C15 C16 66.2(6)
C22 P1 C15 C20 16.7(6)
C13 P1 C15 C20 123.3(6)
Rh1 P1 C15 C20 -110.7(5)
C21 O4 C16 C17 -1.8(9)
C21 O4 C16 C15 177.8(6)
C20 C15 C16 C17 -2.2(10)
P1 C15 C16 C17 -179.3(5)
C20 C15 C16 O4 178.1(6)
P1 C15 C16 O4 1.1(8)
O4 C16 C17 C18 -179.5(6)
C15 C16 C17 C18 0.9(10)
C16 C17 C18 C19 -0.2(10)
C17 C18 C19 C20 1.0(11)
C18 C19 C20 C15 -2.5(11)
C16 C15 C20 C19 3.0(10)
P1 C15 C20 C19 -180.0(6)
C15 P1 C22 C23 -136.0(6)
C13 P1 C22 C23 116.2(6)
Rh1 P1 C22 C23 -2.8(6)
C15 P1 C22 C27 44.3(7)
C13 P1 C22 C27 -63.4(6)
Rh1 P1 C22 C27 177.6(5)
C27 C22 C23 C24 -1.0(11)
P1 C22 C23 C24 179.4(6)
C22 C23 C24 C25 -1.6(12)
C23 C24 C25 C26 2.4(12)
C24 C25 C26 C27 -0.7(12)
C25 C26 C27 C22 -2.0(11)
C23 C22 C27 C26 2.8(11)
P1 C22 C27 C26 -177.6(5)
C35 P2 C28 C29 165.1(6)
C14 P2 C28 C29 -81.6(6)
Rh1 P2 C28 C29 36.8(6)
C35 P2 C28 C33 -20.1(6)
C14 P2 C28 C33 93.3(6)
Rh1 P2 C28 C33 -148.4(5)
C34 O5 C29 C30 25.2(10)
C34 O5 C29 C28 -156.6(7)
C33 C28 C29 C30 0.4(10)
P2 C28 C29 C30 175.5(6)
C33 C28 C29 O5 -177.8(6)
P2 C28 C29 O5 -2.7(8)
O5 C29 C30 C31 177.7(7)
C28 C29 C30 C31 -0.4(11)
C29 C30 C31 C32 1.9(11)
C30 C31 C32 C33 -3.5(11)
C31 C32 C33 C28 3.5(11)
C29 C28 C33 C32 -2.0(10)
P2 C28 C33 C32 -176.9(5)
C28 P2 C35 C36 -85.9(6)
C14 P2 C35 C36 163.9(6)
Rh1 P2 C35 C36 41.9(6)
C28 P2 C35 C40 94.8(6)
C14 P2 C35 C40 -15.4(7)
Rh1 P2 C35 C40 -137.4(5)
C40 C35 C36 C37 -2.7(11)
P2 C35 C36 C37 177.9(6)
C35 C36 C37 C38 3.9(14)
C36 C37 C38 C39 -3.0(14)
C37 C38 C39 C40 1.0(14)
C38 C39 C40 C35 0.1(12)
C36 C35 C40 C39 0.8(11)
P2 C35 C40 C39 -179.9(6)
